data_7113981
loop_
_publ_author_name
'L. Schmidt'
'A. Dimitrov'
'E. Kemnitz'

_publ_section_title
;
 A new approach to prepare nanoscopic rare earth metal fluorides: the
 fluorolytic sol-gel synthesis of ytterbium fluoride
;
_journal_name_full Chem.Commun.
_journal_page_first 6613
_journal_paper_doi 10.1039/C4CC02626H
_journal_volume 50
_journal_year 2014
_chemical_formula_moiety 'C6 H5 F6 O7 Yb, C2 H4 O2'
_chemical_formula_sum 'C8 H9 F6 O9 Yb'
_chemical_formula_weight 536.19
_chemical_name_systematic
;
 ?
;
_space_group_crystal_system triclinic
_space_group_IT_number 2
_space_group_name_Hall '-P 1'
_space_group_name_H-M_alt 'P -1'
_symmetry_space_group_name_Hall '-P 1'
_symmetry_space_group_name_H-M 'P -1'
_atom_sites_solution_hydrogens mixed
_audit_creation_method SHELXL-2013
_cell_angle_alpha 86.50(3)
_cell_angle_beta 79.25(3)
_cell_angle_gamma 76.36(3)
_cell_formula_units_Z 2
_cell_length_a 7.940(2)
_cell_length_b 9.659(2)
_cell_length_c 10.774(2)
_cell_measurement_reflns_used 9876
_cell_measurement_temperature 100(2)
_cell_measurement_theta_max 25.44
_cell_measurement_theta_min 2.73
_cell_volume 788.8(3)
_computing_cell_refinement 'Bruker SAINT'
_computing_data_collection 'Bruker APEX2'
_computing_data_reduction 'Bruker SAINT'
_computing_structure_refinement 'SHELXL-2013 (Sheldrick 2013)'
_computing_structure_solution 'SHELXS-97 (Sheldrick 2008)'
_diffrn_ambient_temperature 100(2)
_diffrn_measured_fraction_theta_full 0.992
_diffrn_measured_fraction_theta_max 0.952
_diffrn_measurement_device_type 'Bruker D8 VENTURE'
_diffrn_measurement_method '\f and \w scans'
_diffrn_radiation_type MoK\a
_diffrn_radiation_wavelength 0.71073
_diffrn_reflns_av_R_equivalents 0.0363
_diffrn_reflns_av_unetI/netI 0.0275
_diffrn_reflns_Laue_measured_fraction_full 0.992
_diffrn_reflns_Laue_measured_fraction_max 0.952
_diffrn_reflns_limit_h_max 9
_diffrn_reflns_limit_h_min -9
_diffrn_reflns_limit_k_max 11
_diffrn_reflns_limit_k_min -11
_diffrn_reflns_limit_l_max 12
_diffrn_reflns_limit_l_min -12
_diffrn_reflns_number 13147
_diffrn_reflns_point_group_measured_fraction_full 0.992
_diffrn_reflns_point_group_measured_fraction_max 0.952
_diffrn_reflns_theta_full 25.000
_diffrn_reflns_theta_max 25.524
_diffrn_reflns_theta_min 2.682
_exptl_absorpt_coefficient_mu 6.035
_exptl_absorpt_correction_T_max 0.7452
_exptl_absorpt_correction_T_min 0.3054
_exptl_absorpt_correction_type multi-scan
_exptl_absorpt_process_details 'Bruker APEX2'
_exptl_crystal_colour colorless
_exptl_crystal_density_diffrn 2.258
_exptl_crystal_description rod
_exptl_crystal_F_000 506
_exptl_crystal_size_max 0.240
_exptl_crystal_size_mid 0.030
_exptl_crystal_size_min 0.020
_refine_diff_density_max 2.423
_refine_diff_density_min -1.181
_refine_diff_density_rms 0.198
_refine_ls_extinction_method none
_refine_ls_goodness_of_fit_ref 1.156
_refine_ls_hydrogen_treatment mixed
_refine_ls_matrix_type full
_refine_ls_number_parameters 242
_refine_ls_number_reflns 2804
_refine_ls_number_restraints 0
_refine_ls_restrained_S_all 1.156
_refine_ls_R_factor_all 0.0303
_refine_ls_R_factor_gt 0.0296
_refine_ls_shift/su_max 0.000
_refine_ls_shift/su_mean 0.000
_refine_ls_structure_factor_coef Fsqd
_refine_ls_weighting_details 'w=1/[\s^2^(Fo^2^)+(0.0062P)^2^+12.6584P] where P=(Fo^2^+2Fc^2^)/3'
_refine_ls_weighting_scheme calc
_refine_ls_wR_factor_gt 0.0806
_refine_ls_wR_factor_ref 0.0810
_reflns_Friedel_coverage 0.000
_reflns_number_gt 2744
_reflns_number_total 2804
_reflns_threshold_expression 'I > 2\s(I)'
_cod_data_source_file c4cc02626h2.cif
_cod_data_source_block YbTFA
_cod_database_code 7113981
_shelx_space_group_comment
;
The symmetry employed for this shelxl refinement is uniquely defined
by the following loop, which should always be used as a source of
symmetry information in preference to the above space-group names.
They are only intended as comments.
;
_shelx_estimated_absorpt_t_min 0.325
_shelx_estimated_absorpt_t_max 0.889
_shelxl_version_number 2013-4

loop_
_space_group_symop_operation_xyz
'x, y, z'
'-x, -y, -z'

loop_
_atom_site_label
_atom_site_type_symbol
_atom_site_fract_x
_atom_site_fract_y
_atom_site_fract_z
_atom_site_U_iso_or_equiv
_atom_site_adp_type
_atom_site_occupancy
_atom_site_site_symmetry_order
_atom_site_calc_flag
_atom_site_refinement_flags_posn
_atom_site_refinement_flags_adp
Yb1 Yb 0.21381(4) 0.07374(3) -0.00815(2) 0.01048(11) Uani 1 1 d . .
F1 F 0.3311(7) 0.3345(5) 0.3427(4) 0.0350(12) Uani 1 1 d . .
F2 F 0.3237(7) 0.1292(5) 0.4313(4) 0.0356(12) Uani 1 1 d . .
F3 F 0.5759(7) 0.1756(7) 0.3614(5) 0.0531(16) Uani 1 1 d . .
F4 F 0.2649(7) -0.3875(6) 0.1971(7) 0.066(2) Uani 1 1 d . .
F5 F 0.5445(9) -0.4865(6) 0.1412(8) 0.072(2) Uani 1 1 d . .
F6 F 0.4524(12) -0.3640(8) 0.3057(6) 0.081(3) Uani 1 1 d . .
O1 O 0.0602(7) -0.5043(5) -0.1877(5) 0.0199(11) Uani 1 1 d . .
O2 O 0.1563(9) -0.6274(6) -0.3688(5) 0.0297(13) Uani 1 1 d . .
H2 H 0.152(14) -0.694(12) -0.314(11) 0.05(3) Uiso 1 1 d . .
O3 O 0.2603(6) 0.1521(5) 0.1792(4) 0.0158(10) Uani 1 1 d . .
O4 O 0.3082(6) -0.1388(5) 0.1002(5) 0.0180(10) Uani 1 1 d . .
O5 O 0.4400(7) -0.0676(5) -0.1457(5) 0.0203(11) Uani 1 1 d . .
O6 O 0.3929(6) 0.2258(5) -0.0801(5) 0.0188(10) Uani 1 1 d . .
O7 O 0.0396(6) -0.0291(5) -0.1269(4) 0.0120(9) Uani 1 1 d . .
O8 O 0.1464(6) 0.1472(5) -0.2147(4) 0.0154(10) Uani 1 1 d . .
O9 O 0.0105(7) 0.2938(6) 0.0092(5) 0.0166(10) Uani 1 1 d . .
H9A H 0.019(17) 0.339(14) -0.050(14) 0.07(4) Uiso 1 1 d . .
H9B H -0.012(15) 0.337(12) 0.073(12) 0.05(3) Uiso 1 1 d . .
C1 C 0.1130(10) -0.5085(8) -0.3024(7) 0.0193(15) Uani 1 1 d . .
C2 C 0.1311(13) -0.3772(9) -0.3841(8) 0.033(2) Uani 1 1 d . .
H2A H 0.1018 -0.2935 -0.3305 0.050 Uiso 1 1 calc R U
H2B H 0.0507 -0.3635 -0.4449 0.050 Uiso 1 1 calc R U
H2C H 0.2525 -0.3899 -0.4297 0.050 Uiso 1 1 calc R U
C3 C 0.4120(9) 0.1322(7) 0.2065(6) 0.0118(13) Uani 1 1 d . .
C4 C 0.4126(10) 0.1942(8) 0.3370(7) 0.0200(15) Uani 1 1 d . .
C5 C 0.4247(10) -0.3705(8) 0.1873(8) 0.0254(17) Uani 1 1 d . .
C6 C 0.4492(9) -0.2302(7) 0.1138(6) 0.0149(14) Uani 1 1 d . .
C7 C 0.0621(8) 0.0547(7) -0.2229(6) 0.0127(13) Uani 1 1 d . .
C8 C -0.0027(10) 0.0427(9) -0.3424(7) 0.0183(15) Uani 1 1 d . .
H8A H -0.076(11) -0.011(9) -0.332(8) 0.02(2) Uiso 1 1 d . .
H8B H -0.049(13) 0.133(11) -0.374(9) 0.04(3) Uiso 1 1 d . .
H8C H 0.104(13) -0.003(10) -0.406(9) 0.04(3) Uiso 1 1 d . .

loop_
_atom_site_aniso_label
_atom_site_aniso_U_11
_atom_site_aniso_U_22
_atom_site_aniso_U_33
_atom_site_aniso_U_23
_atom_site_aniso_U_13
_atom_site_aniso_U_12
Yb1 0.01071(16) 0.01269(16) 0.00904(16) -0.00054(10) -0.00100(10) -0.00515(11)
F1 0.061(3) 0.021(2) 0.022(2) -0.0092(19) -0.003(2) -0.010(2)
F2 0.063(3) 0.037(3) 0.013(2) 0.0003(19) -0.001(2) -0.028(3)
F3 0.032(3) 0.091(5) 0.045(3) -0.030(3) -0.017(3) -0.016(3)
F4 0.029(3) 0.051(4) 0.126(6) 0.058(4) -0.031(3) -0.030(3)
F5 0.054(4) 0.020(3) 0.124(6) 0.016(3) 0.020(4) -0.005(3)
F6 0.135(7) 0.091(5) 0.046(4) 0.044(4) -0.040(4) -0.078(5)
O1 0.026(3) 0.017(2) 0.017(3) -0.002(2) -0.003(2) -0.005(2)
O2 0.056(4) 0.022(3) 0.014(3) -0.001(2) 0.001(3) -0.017(3)
O3 0.017(2) 0.022(3) 0.012(2) -0.0034(19) -0.0040(19) -0.010(2)
O4 0.016(3) 0.018(2) 0.020(3) 0.002(2) -0.002(2) -0.004(2)
O5 0.018(3) 0.023(3) 0.017(3) -0.003(2) 0.004(2) -0.004(2)
O6 0.015(3) 0.019(3) 0.025(3) 0.001(2) -0.003(2) -0.011(2)
O7 0.015(2) 0.017(2) 0.006(2) 0.0005(18) -0.0023(18) -0.0089(19)
O8 0.019(3) 0.016(2) 0.013(2) 0.0006(18) -0.0023(19) -0.008(2)
O9 0.022(3) 0.018(3) 0.011(3) 0.000(2) -0.003(2) -0.007(2)
C1 0.021(4) 0.020(4) 0.020(4) -0.001(3) -0.002(3) -0.013(3)
C2 0.052(6) 0.025(4) 0.025(4) 0.003(3) 0.000(4) -0.020(4)
C3 0.015(3) 0.010(3) 0.012(3) 0.000(2) -0.003(3) -0.007(3)
C4 0.023(4) 0.026(4) 0.015(3) -0.005(3) -0.002(3) -0.011(3)
C5 0.018(4) 0.024(4) 0.035(4) 0.012(3) -0.007(3) -0.008(3)
C6 0.014(3) 0.016(3) 0.016(3) -0.002(3) -0.001(3) -0.007(3)
C7 0.011(3) 0.013(3) 0.013(3) -0.003(3) 0.004(3) -0.004(3)
C8 0.022(4) 0.026(4) 0.012(3) 0.002(3) -0.003(3) -0.015(3)

loop_
_atom_type_symbol
_atom_type_description
_atom_type_scat_dispersion_real
_atom_type_scat_dispersion_imag
_atom_type_scat_source
C C 0.0033 0.0016 'International Tables Vol C Tables 4.2.6.8 and 6.1.1.4'
H H 0.0000 0.0000 'International Tables Vol C Tables 4.2.6.8 and 6.1.1.4'
O O 0.0106 0.0060 'International Tables Vol C Tables 4.2.6.8 and 6.1.1.4'
F F 0.0171 0.0103 'International Tables Vol C Tables 4.2.6.8 and 6.1.1.4'
Yb Yb -0.3850 5.5486 'International Tables Vol C Tables 4.2.6.8 and 6.1.1.4'

loop_
_geom_angle_atom_site_label_1
_geom_angle_atom_site_label_2
_geom_angle_atom_site_label_3
_geom_angle
_geom_angle_site_symmetry_1
_geom_angle_site_symmetry_3
O6 Yb1 O3 78.21(17) . .
O6 Yb1 O5 77.55(18) . .
O3 Yb1 O5 121.62(18) . .
O6 Yb1 O4 122.70(17) . .
O3 Yb1 O4 77.22(17) . .
O5 Yb1 O4 73.03(18) . .
O6 Yb1 O9 78.85(18) . .
O3 Yb1 O9 79.78(19) . .
O5 Yb1 O9 143.36(19) . .
O4 Yb1 O9 143.59(18) . .
O6 Yb1 O7 149.15(17) . 2
O3 Yb1 O7 81.32(15) . 2
O5 Yb1 O7 133.19(16) . 2
O4 Yb1 O7 73.95(16) . 2
O9 Yb1 O7 74.98(17) . 2
O6 Yb1 O8 76.22(17) . .
O3 Yb1 O8 144.55(16) . .
O5 Yb1 O8 75.88(17) . .
O4 Yb1 O8 137.80(17) . .
O9 Yb1 O8 71.52(18) . .
O7 Yb1 O8 109.88(16) 2 .
O6 Yb1 O7 128.12(16) . .
O3 Yb1 O7 151.01(15) . .
O5 Yb1 O7 80.46(17) . .
O4 Yb1 O7 93.89(16) . .
O9 Yb1 O7 92.73(17) . .
O7 Yb1 O7 69.69(17) 2 .
O8 Yb1 O7 52.95(15) . .
O6 Yb1 C7 101.66(18) . .
O3 Yb1 C7 161.31(18) . .
O5 Yb1 C7 75.98(18) . .
O4 Yb1 C7 116.82(18) . .
O9 Yb1 C7 81.86(19) . .
O7 Yb1 C7 90.58(16) 2 .
O8 Yb1 C7 26.05(17) . .
O7 Yb1 C7 26.92(16) . .
O6 Yb1 C3 69.18(17) . .
O3 Yb1 C3 19.65(17) . .
O5 Yb1 C3 102.09(18) . .
O4 Yb1 C3 70.49(17) . .
O9 Yb1 C3 95.16(18) . .
O7 Yb1 C3 97.07(15) 2 .
O8 Yb1 C3 144.81(15) . .
O7 Yb1 C3 162.23(15) . .
C7 Yb1 C3 170.80(17) . .
O6 Yb1 Yb1 153.71(13) . 2
O3 Yb1 Yb1 116.86(12) . 2
O5 Yb1 Yb1 107.87(13) . 2
O4 Yb1 Yb1 82.91(12) . 2
O9 Yb1 Yb1 82.79(12) . 2
O7 Yb1 Yb1 35.54(10) 2 2
O8 Yb1 Yb1 80.22(11) . 2
O7 Yb1 Yb1 34.14(10) . 2
C7 Yb1 Yb1 56.87(13) . 2
C3 Yb1 Yb1 131.60(11) . 2
O6 Yb1 H9A 69(3) . .
O3 Yb1 H9A 89(3) . .
O5 Yb1 H9A 129(3) . .
O4 Yb1 H9A 158(3) . .
O9 Yb1 H9A 15(3) . .
O7 Yb1 H9A 88(3) 2 .
O8 Yb1 H9A 59(3) . .
O7 Yb1 H9A 90(3) . .
C7 Yb1 H9A 73(3) . .
C3 Yb1 H9A 102(3) . .
Yb1 Yb1 H9A 88(3) 2 .
C1 O2 H2 105(7) . .
C3 O3 Yb1 122.1(4) . .
C6 O4 Yb1 140.7(4) . .
C3 O5 Yb1 165.6(5) 2_655 .
C6 O6 Yb1 142.5(5) 2_655 .
C7 O7 Yb1 133.1(4) . 2
C7 O7 Yb1 93.5(4) . .
Yb1 O7 Yb1 110.31(17) 2 .
C7 O8 Yb1 96.2(4) . .
Yb1 O9 H9A 113(10) . .
Yb1 O9 H9B 120(8) . .
H9A O9 H9B 114(10) . .
O1 C1 O2 123.9(7) . .
O1 C1 C2 123.3(7) . .
O2 C1 C2 112.8(6) . .
C1 C2 H2A 109.5 . .
C1 C2 H2B 109.5 . .
H2A C2 H2B 109.5 . .
C1 C2 H2C 109.5 . .
H2A C2 H2C 109.5 . .
H2B C2 H2C 109.5 . .
O3 C3 O5 129.8(6) . 2_655
O3 C3 C4 113.5(6) . .
O5 C3 C4 116.7(6) 2_655 .
O3 C3 Yb1 38.2(3) . .
O5 C3 Yb1 91.6(4) 2_655 .
C4 C3 Yb1 151.7(4) . .
F2 C4 F3 106.5(6) . .
F2 C4 F1 106.3(6) . .
F3 C4 F1 110.0(6) . .
F2 C4 C3 110.9(5) . .
F3 C4 C3 112.0(6) . .
F1 C4 C3 110.8(6) . .
F4 C5 F5 111.6(7) . .
F4 C5 F6 106.4(7) . .
F5 C5 F6 103.6(8) . .
F4 C5 C6 111.9(6) . .
F5 C5 C6 113.5(6) . .
F6 C5 C6 109.3(6) . .
O6 C6 O4 130.7(6) 2_655 .
O6 C6 C5 113.0(6) 2_655 .
O4 C6 C5 116.3(6) . .
O8 C7 O7 117.3(6) . .
O8 C7 C8 119.8(6) . .
O7 C7 C8 122.9(6) . .
O8 C7 Yb1 57.7(3) . .
O7 C7 Yb1 59.6(3) . .
C8 C7 Yb1 175.2(5) . .
C7 C8 H8A 112(6) . .
C7 C8 H8B 110(6) . .
H8A C8 H8B 112(8) . .
C7 C8 H8C 107(5) . .
H8A C8 H8C 108(8) . .
H8B C8 H8C 108(8) . .

loop_
_geom_bond_atom_site_label_1
_geom_bond_atom_site_label_2
_geom_bond_distance
_geom_bond_site_symmetry_2
Yb1 O6 2.284(5) .
Yb1 O3 2.319(4) .
Yb1 O5 2.320(5) .
Yb1 O4 2.333(5) .
Yb1 O9 2.340(5) .
Yb1 O7 2.365(4) 2
Yb1 O8 2.411(5) .
Yb1 O7 2.450(4) .
Yb1 C7 2.835(7) .
Yb1 C3 3.175(6) .
Yb1 Yb1 3.9519(12) 2
Yb1 H9A 2.72(13) .
F1 C4 1.357(9) .
F2 C4 1.338(8) .
F3 C4 1.339(9) .
F4 C5 1.302(9) .
F5 C5 1.340(10) .
F6 C5 1.342(10) .
O1 C1 1.228(9) .
O2 C1 1.331(9) .
O2 H2 0.85(11) .
O3 C3 1.261(8) .
O4 C6 1.278(9) .
O5 C3 1.271(8) 2_655
O6 C6 1.248(8) 2_655
O7 C7 1.286(8) .
O7 Yb1 2.365(4) 2
O8 C7 1.252(8) .
O9 H9A 0.76(14) .
O9 H9B 0.80(12) .
C1 C2 1.519(10) .
C2 H2A 0.9800 .
C2 H2B 0.9800 .
C2 H2C 0.9800 .
C3 O5 1.271(8) 2_655
C3 C4 1.563(9) .
C5 C6 1.561(10) .
C6 O6 1.248(8) 2_655
C7 C8 1.493(9) .
C8 H8A 0.86(9) .
C8 H8B 0.93(10) .
C8 H8C 1.01(10) .

loop_
_geom_torsion_atom_site_label_1
_geom_torsion_atom_site_label_2
_geom_torsion_atom_site_label_3
_geom_torsion_atom_site_label_4
_geom_torsion
_geom_torsion_site_symmetry_1
_geom_torsion_site_symmetry_4
Yb1 O3 C3 O5 -2.0(9) . 2_655
Yb1 O3 C3 C4 179.8(4) . .
O3 C3 C4 F2 63.2(8) . .
O5 C3 C4 F2 -115.2(7) 2_655 .
Yb1 C3 C4 F2 63.5(11) . .
O3 C3 C4 F3 -177.9(6) . .
O5 C3 C4 F3 3.6(9) 2_655 .
Yb1 C3 C4 F3 -177.6(7) . .
O3 C3 C4 F1 -54.6(8) . .
O5 C3 C4 F1 126.9(6) 2_655 .
Yb1 C3 C4 F1 -54.4(11) . .
Yb1 O4 C6 O6 11.4(12) . 2_655
Yb1 O4 C6 C5 -170.3(5) . .
F4 C5 C6 O6 -165.8(7) . 2_655
F5 C5 C6 O6 -38.4(10) . 2_655
F6 C5 C6 O6 76.6(9) . 2_655
F4 C5 C6 O4 15.6(10) . .
F5 C5 C6 O4 142.9(7) . .
F6 C5 C6 O4 -102.0(8) . .
Yb1 O8 C7 O7 2.9(6) . .
Yb1 O8 C7 C8 -175.2(6) . .
Yb1 O7 C7 O8 119.4(6) 2 .
Yb1 O7 C7 O8 -2.9(6) . .
Yb1 O7 C7 C8 -62.5(9) 2 .
Yb1 O7 C7 C8 175.2(6) . .
Yb1 O7 C7 Yb1 122.3(5) 2 .
